data_7232201
loop_
_publ_author_name
'Pan, Jiaoting'
'Zhao, Runmin'
'Guo, Jiami'
'Ma, Dumei'
'Xia, Ying'
'Gao, Yuxing'
'Xu, Pengxiang'
'Zhao, Yufen'

_publ_section_title
;
 Three-component 3-(phosphoryl)methylindole synthesis from indoles,
 H-phosphine oxides and carbonyl compounds under metal-free conditions
;
_journal_issue 4
_journal_name_full 'Green Chemistry'
_journal_page_first 792
_journal_paper_doi 10.1039/C8GC03530J
_journal_volume 21
_journal_year 2019
_chemical_formula_moiety 'C30 H27 Cl N O P'
_chemical_formula_sum 'C30 H27 Cl N O P'
_chemical_formula_weight 483.98
_chemical_name_systematic '(5-chloro-3-(1-phenylbutyl)-1H-indol-2-yl)diphenylphosphine oxide'
_space_group_crystal_system monoclinic
_space_group_IT_number 14
_space_group_name_Hall '-P 2ybc'
_space_group_name_H-M_alt 'P 1 21/c 1'
_symmetry_Int_Tables_number 14
_symmetry_space_group_name_Hall '-P 2ybc'
_symmetry_space_group_name_H-M 'P 1 21/c 1'
_atom_sites_solution_primary dual
_audit_creation_date 2018-11-06
_audit_creation_method
;
Olex2 1.2
(compiled 2018.05.29 svn.r3508 for OlexSys, GUI svn.r5506)
;
_audit_update_record
;
2018-11-06 deposited with the CCDC.
2019-01-21 downloaded from the CCDC.
;
_cell_angle_alpha 90
_cell_angle_beta 99.4650(10)
_cell_angle_gamma 90
_cell_formula_units_Z 4
_cell_length_a 8.60810(10)
_cell_length_b 16.0745(2)
_cell_length_c 18.0657(2)
_cell_measurement_reflns_used 9128
_cell_measurement_temperature 100.01(10)
_cell_measurement_theta_max 75.9260
_cell_measurement_theta_min 2.7540
_cell_volume 2465.74(5)
_computing_cell_refinement 'CrysAlisPro 1.171.40.21a (Rigaku OD, 2018)'
_computing_data_collection 'CrysAlisPro 1.171.40.21a (Rigaku OD, 2018)'
_computing_data_reduction 'CrysAlisPro 1.171.40.21a (Rigaku OD, 2018)'
_computing_molecular_graphics 'Olex2 (Dolomanov et al., 2009)'
_computing_publication_material 'Olex2 (Dolomanov et al., 2009)'
_computing_structure_refinement 'olex2.refine (Bourhis et al., 2015)'
_computing_structure_solution 'ShelXT (Sheldrick, 2015)'
_diffrn_ambient_environment N~2~
_diffrn_ambient_temperature 100.01(10)
_diffrn_detector 'CCD plate'
_diffrn_detector_type HyPix
_diffrn_measured_fraction_theta_full 0.9591
_diffrn_measured_fraction_theta_max 0.9591
_diffrn_measurement_details
;
List of Runs (angles in degrees, time in seconds):

  # Type    Start    End  Width  t~exp~   \w     \q     \k     \f   Frames
#--------------------------------------------------------------------------
  1  \w      7.00  62.00   0.50    0.05    --   46.75 -65.00  29.00  110
  2  \w     38.00 128.00   0.50    0.11    --  109.54 -65.00  29.00  180
  3  \w     95.00 174.00   0.50    0.11    --  109.54  15.00 120.00  158
  4  \w     92.00 118.00   0.50    0.11    --  109.54  65.00 165.00   52
  5  \w     49.00  74.00   0.50    0.05    --   46.75  65.00 165.00   50
  6  \w     37.00 104.00   0.50    0.11    --  109.54 -94.00 -60.00  134
  7  \w     73.00 106.00   0.50    0.11    --  109.54 -94.00-120.00   66
  8  \w     43.00  87.00   0.50    0.11    --  109.54 -94.00-180.00   88
  9  \w     38.00 108.00   0.50    0.11    --  109.54 -94.00 -90.00  140
 10  \w     39.00 104.00   0.50    0.11    --  109.54-125.00  30.00  130
 11  \w     96.00 166.00   0.50    0.11    --  109.54  45.00-150.00  140
 12  \w    -45.00 -20.00   0.50    0.11    --  -88.50  65.00 165.00   50
 13  \w    -66.00  23.00   0.50    0.05    --  -46.75  65.00 165.00  178
 14  \w    -90.00 -24.00   0.50    0.11    --  -88.50 125.00 -60.00  132
 15  \w   -112.00 -28.00   0.50    0.05    --  -46.75 -65.00  29.00  168
 16  \w   -119.00 -74.00   0.50    0.05    --  -46.75-125.00 150.00   90
 17  \w   -154.00 -80.00   0.50    0.11    --  -88.50 -65.00  29.00  148
;
_diffrn_measurement_device 'four-circle diffractometer'
_diffrn_measurement_device_type 'XtaLAB Synergy, Dualflex, HyPix'
_diffrn_measurement_method '\w scans'
_diffrn_orient_matrix_type 'CrysAlisPro convention (1999,Acta A55,543-557)'
_diffrn_orient_matrix_UB_11 -0.0008014000
_diffrn_orient_matrix_UB_12 0.0089075000
_diffrn_orient_matrix_UB_13 -0.0849730000
_diffrn_orient_matrix_UB_21 -0.1209534000
_diffrn_orient_matrix_UB_22 -0.0711146000
_diffrn_orient_matrix_UB_23 -0.0151800000
_diffrn_orient_matrix_UB_31 -0.1351994000
_diffrn_orient_matrix_UB_32 0.0636354000
_diffrn_orient_matrix_UB_33 -0.0050217000
_diffrn_radiation_monochromator mirror
_diffrn_radiation_probe x-ray
_diffrn_radiation_type 'Cu K\a'
_diffrn_radiation_wavelength 1.54184
_diffrn_reflns_av_R_equivalents 0.0437
_diffrn_reflns_av_unetI/netI 0.0393
_diffrn_reflns_limit_h_max 9
_diffrn_reflns_limit_h_min -10
_diffrn_reflns_limit_k_max 20
_diffrn_reflns_limit_k_min -14
_diffrn_reflns_limit_l_max 21
_diffrn_reflns_limit_l_min -22
_diffrn_reflns_number 16972
_diffrn_reflns_theta_full 77.7979
_diffrn_reflns_theta_max 77.80
_diffrn_reflns_theta_min 3.70
_diffrn_source 'micro-focus sealed X-ray tube'
_diffrn_source_type 'PhotonJet (Cu) X-ray Source'
_exptl_absorpt_coefficient_mu 2.160
_exptl_absorpt_correction_T_max 1.00000
_exptl_absorpt_correction_T_min 0.31851
_exptl_absorpt_correction_type multi-scan
_exptl_absorpt_process_details
;
CrysAlisPro 1.171.40.21a (Rigaku Oxford Diffraction, 2018)
Empirical absorption correction using spherical harmonics,
 implemented in SCALE3 ABSPACK scaling algorithm.
;
_exptl_crystal_colour colourless
_exptl_crystal_colour_primary colourless
_exptl_crystal_density_diffrn 1.3036
_exptl_crystal_description plate
_exptl_crystal_F_000 1021.2236
_exptl_crystal_size_max 0.5
_exptl_crystal_size_mid 0.15
_exptl_crystal_size_min 0.1
_refine_diff_density_max 1.7546
_refine_diff_density_min -0.6065
_refine_diff_density_rms 0.1263
_refine_ls_d_res_high 0.7887
_refine_ls_d_res_low 11.9358
_refine_ls_goodness_of_fit_ref 1.0309
_refine_ls_hydrogen_treatment constr
_refine_ls_matrix_type full
_refine_ls_number_constraints 50
_refine_ls_number_parameters 308
_refine_ls_number_reflns 5042
_refine_ls_number_restraints 0
_refine_ls_restrained_S_all 1.0309
_refine_ls_R_factor_all 0.0817
_refine_ls_R_factor_gt 0.0738
_refine_ls_shift/su_max 0.0000
_refine_ls_shift/su_mean 0.0000
_refine_ls_structure_factor_coef Fsqd
_refine_ls_weighting_details 'w=1/[\s^2^(Fo^2^)+(0.0858P)^2^+9.3901P] where P=(Fo^2^+2Fc^2^)/3'
_refine_ls_weighting_scheme calc
_refine_ls_wR_factor_gt 0.1859
_refine_ls_wR_factor_ref 0.2001
_reflns_Friedel_coverage 0.0
_reflns_limit_h_max 10
_reflns_limit_h_min -10
_reflns_limit_k_max 20
_reflns_limit_k_min 0
_reflns_limit_l_max 22
_reflns_limit_l_min 0
_reflns_number_gt 4766
_reflns_number_total 5042
_reflns_threshold_expression I>=2u(I)
_cod_data_source_file c8gc03530j2.cif
_cod_data_source_block exp_2608
_cod_depositor_comments 'Adding full bibliography for 7232200--7232201.cif.'
_cod_database_code 7232201
_reflns_odcompleteness_completeness 99.98
_reflns_odcompleteness_iscentric 1
_reflns_odcompleteness_theta 67.46
_olex2_refinement_description
;
1. Fixed Uiso
 At 1.2 times of:
  All C(H) groups, All C(H,H) groups, All N(H) groups
 At 1.5 times of:
  All C(H,H,H) groups
2.a Ternary CH refined with riding coordinates:
 C9(H9)
2.b Secondary CH2 refined with riding coordinates:
 C10(H10a,H10b), C11(H11a,H11b)
2.c Aromatic/amide H refined with riding coordinates:
 N1(H1), C24(H24), C4(H4), C26(H26), C20(H20), C7(H7), C23(H23), C6(H6),
 C22(H22), C21(H21), C30(H30), C28(H28), C27(H27), C18(H18), C29(H29), C14(H14),
  C17(H17), C16(H16), C15(H15)
2.d Idealised Me refined as rotating group:
 C12(H12a,H12b,H12c)
;
_olex2_submission_special_instructions 'No special instructions were received'
_oxdiff_exptl_absorpt_empirical_details
;
Empirical correction (ABSPACK) includes:
- Absorption correction using spherical harmonics
- Frame scaling
;
_oxdiff_exptl_absorpt_empirical_full_max 1.685
_oxdiff_exptl_absorpt_empirical_full_min 0.509

loop_
_space_group_symop_id
_space_group_symop_operation_xyz
1 x,y,z
2 -x,y+1/2,-z+1/2
3 -x,-y,-z
4 x,-y-1/2,z-1/2

loop_
_atom_site_label
_atom_site_type_symbol
_atom_site_fract_x
_atom_site_fract_y
_atom_site_fract_z
_atom_site_U_iso_or_equiv
_atom_site_adp_type
_atom_site_occupancy
_atom_site_refinement_flags_posn
P1 P 0.84990(10) 0.34828(5) 0.51682(4) 0.0179(2) Uani 1.000000 .
Cl1 Cl 0.59587(13) 0.45540(5) 0.07922(5) 0.0337(3) Uani 1.000000 .
O1 O 0.9568(3) 0.41291(14) 0.55677(13) 0.0231(5) Uani 1.000000 .
N1 N 0.8710(3) 0.44717(16) 0.39623(15) 0.0203(6) Uani 1.000000 .
H1 H 0.9340(3) 0.47972(16) 0.42464(15) 0.0244(7) Uiso 1.000000 R
C8 C 0.8187(4) 0.45898(19) 0.32181(18) 0.0192(6) Uani 1.000000 .
C25 C 0.9336(4) 0.2454(2) 0.52412(18) 0.0205(7) Uani 1.000000 .
C19 C 0.6636(4) 0.34578(19) 0.54940(17) 0.0199(6) Uani 1.000000 .
C3 C 0.7183(4) 0.39142(19) 0.29535(18) 0.0189(6) Uani 1.000000 .
C2 C 0.7123(4) 0.33799(19) 0.35796(18) 0.0192(6) Uani 1.000000 .
C24 C 0.5719(4) 0.2743(2) 0.55308(18) 0.0230(7) Uani 1.000000 .
H24 H 0.6103(4) 0.2225(2) 0.54193(18) 0.0277(8) Uiso 1.000000 R
C4 C 0.6479(4) 0.3895(2) 0.21875(18) 0.0221(7) Uani 1.000000 .
H4 H 0.5822(4) 0.3461(2) 0.19938(18) 0.0266(8) Uiso 1.000000 R
C1 C 0.8070(4) 0.37471(19) 0.41900(18) 0.0186(6) Uani 1.000000 .
C9 C 0.6218(4) 0.25752(19) 0.35767(18) 0.0208(7) Uani 1.000000 .
H9 H 0.6331(4) 0.23932(19) 0.41006(18) 0.0249(8) Uiso 1.000000 R
C26 C 0.9332(4) 0.1975(2) 0.5884(2) 0.0270(7) Uani 1.000000 .
H26 H 0.8799(4) 0.2164(2) 0.6259(2) 0.0324(9) Uiso 1.000000 R
C13 C 0.4466(4) 0.2733(2) 0.3316(2) 0.0239(7) Uani 1.000000 .
C20 C 0.6040(5) 0.4229(2) 0.5680(2) 0.0276(8) Uani 1.000000 .
H20 H 0.6645(5) 0.4707(2) 0.5668(2) 0.0331(9) Uiso 1.000000 R
C10 C 0.6918(4) 0.1883(2) 0.3151(2) 0.0262(7) Uani 1.000000 .
H10a H 0.6533(4) 0.1949(2) 0.2619(2) 0.0314(9) Uiso 1.000000 R
H10b H 0.8053(4) 0.1948(2) 0.3228(2) 0.0314(9) Uiso 1.000000 R
C7 C 0.8504(5) 0.5241(2) 0.2749(2) 0.0269(8) Uani 1.000000 .
H7 H 0.9168(5) 0.5678(2) 0.2931(2) 0.0322(9) Uiso 1.000000 R
C5 C 0.6806(4) 0.4543(2) 0.17427(18) 0.0248(7) Uani 1.000000 .
C23 C 0.4239(4) 0.2808(2) 0.5733(2) 0.0284(8) Uani 1.000000 .
H23 H 0.3636(4) 0.2333(2) 0.5761(2) 0.0341(9) Uiso 1.000000 R
C6 C 0.7796(5) 0.5211(2) 0.2009(2) 0.0280(8) Uani 1.000000 .
H6 H 0.7974(5) 0.5635(2) 0.1683(2) 0.0337(9) Uiso 1.000000 R
C11 C 0.6540(5) 0.1019(2) 0.3379(2) 0.0320(8) Uani 1.000000 .
H11a H 0.6979(5) 0.0936(2) 0.3903(2) 0.0384(10) Uiso 1.000000 R
H11b H 0.5406(5) 0.0956(2) 0.3325(2) 0.0384(10) Uiso 1.000000 R
C22 C 0.3651(5) 0.3579(3) 0.5895(2) 0.0330(8) Uani 1.000000 .
H22 H 0.2643(5) 0.3620(3) 0.6015(2) 0.0396(10) Uiso 1.000000 R
C21 C 0.4563(5) 0.4285(2) 0.5880(2) 0.0319(8) Uani 1.000000 .
H21 H 0.4180(5) 0.4798(2) 0.6004(2) 0.0383(10) Uiso 1.000000 R
C30 C 1.0185(5) 0.2169(2) 0.4696(2) 0.0338(9) Uani 1.000000 .
H30 H 1.0220(5) 0.2487(2) 0.4269(2) 0.0406(10) Uiso 1.000000 R
C28 C 1.0927(5) 0.0942(2) 0.5418(2) 0.0340(9) Uani 1.000000 .
H28 H 1.1445(5) 0.0432(2) 0.5472(2) 0.0408(11) Uiso 1.000000 R
C27 C 1.0116(5) 0.1219(2) 0.5968(2) 0.0333(9) Uani 1.000000 .
H27 H 1.0095(5) 0.0899(2) 0.6396(2) 0.0400(10) Uiso 1.000000 R
C18 C 0.3735(5) 0.3355(2) 0.3695(2) 0.0326(8) Uani 1.000000 .
H18 H 0.4330(5) 0.3639(2) 0.4092(2) 0.0391(10) Uiso 1.000000 R
C29 C 1.0971(6) 0.1420(3) 0.4788(2) 0.0424(10) Uani 1.000000 .
H29 H 1.1535(6) 0.1236(3) 0.4422(2) 0.0509(13) Uiso 1.000000 R
C14 C 0.3572(5) 0.2327(3) 0.2749(3) 0.0386(9) Uani 1.000000 .
H14 H 0.4020(5) 0.1910(3) 0.2496(3) 0.0463(11) Uiso 1.000000 R
C12 C 0.7201(6) 0.0348(2) 0.2902(3) 0.0551(15) Uani 1.000000 .
H12a H 0.658(3) 0.0333(18) 0.2410(8) 0.083(2) Uiso 1.000000 GR
H12b H 0.8272(18) 0.0480(14) 0.286(2) 0.083(2) Uiso 1.000000 GR
H12c H 0.716(5) -0.0185(5) 0.3138(13) 0.083(2) Uiso 1.000000 GR
C17 C 0.2193(6) 0.3547(3) 0.3493(3) 0.0430(10) Uani 1.000000 .
H17 H 0.1740(6) 0.3958(3) 0.3751(3) 0.0516(12) Uiso 1.000000 R
C16 C 0.1317(5) 0.3144(3) 0.2921(3) 0.0419(10) Uani 1.000000 .
H16 H 0.0259(5) 0.3279(3) 0.2780(3) 0.0502(12) Uiso 1.000000 R
C15 C 0.1994(5) 0.2523(3) 0.2536(3) 0.0442(11) Uani 1.000000 .
H15 H 0.1389(5) 0.2242(3) 0.2139(3) 0.0530(13) Uiso 1.000000 R

loop_
_atom_site_aniso_label
_atom_site_aniso_U_11
_atom_site_aniso_U_22
_atom_site_aniso_U_33
_atom_site_aniso_U_12
_atom_site_aniso_U_13
_atom_site_aniso_U_23
P1 0.0263(4) 0.0118(4) 0.0152(4) -0.0015(3) 0.0017(3) 0.0012(3)
Cl1 0.0575(6) 0.0246(4) 0.0167(4) 0.0114(4) -0.0008(4) 0.0029(3)
O1 0.0301(13) 0.0162(11) 0.0212(11) -0.0060(9) -0.0009(9) 0.0003(9)
N1 0.0278(14) 0.0150(12) 0.0176(13) -0.0027(11) 0.0022(11) 0.0011(10)
C8 0.0263(16) 0.0138(14) 0.0176(15) 0.0021(12) 0.0037(12) -0.0000(12)
C25 0.0265(17) 0.0142(14) 0.0198(15) -0.0025(12) 0.0003(12) 0.0014(12)
C19 0.0273(17) 0.0154(15) 0.0159(14) 0.0016(12) 0.0000(12) 0.0008(11)
C3 0.0246(16) 0.0137(14) 0.0180(15) 0.0031(12) 0.0026(12) -0.0010(12)
C2 0.0258(16) 0.0144(14) 0.0173(15) 0.0011(12) 0.0029(12) -0.0002(11)
C24 0.0295(17) 0.0181(15) 0.0203(16) -0.0039(13) 0.0005(13) 0.0016(12)
C4 0.0318(18) 0.0178(15) 0.0164(15) 0.0046(13) 0.0028(13) -0.0008(12)
C1 0.0259(16) 0.0113(14) 0.0191(15) 0.0004(12) 0.0052(12) 0.0028(11)
C9 0.0299(17) 0.0153(14) 0.0159(14) -0.0029(13) 0.0004(12) 0.0015(12)
C26 0.0287(18) 0.0251(17) 0.0271(18) 0.0040(14) 0.0043(14) 0.0064(14)
C13 0.0290(18) 0.0177(15) 0.0264(17) 0.0004(13) 0.0083(14) 0.0031(13)
C20 0.040(2) 0.0170(16) 0.0258(17) 0.0012(14) 0.0061(15) 0.0008(13)
C10 0.0276(18) 0.0162(15) 0.0301(18) 0.0025(13) -0.0090(14) -0.0015(13)
C7 0.045(2) 0.0141(15) 0.0226(17) -0.0017(14) 0.0086(15) 0.0014(13)
C5 0.0370(19) 0.0210(16) 0.0160(15) 0.0081(14) 0.0028(13) 0.0018(12)
C23 0.0291(18) 0.0314(19) 0.0241(17) -0.0040(15) 0.0026(14) 0.0026(14)
C6 0.048(2) 0.0165(15) 0.0207(16) 0.0049(15) 0.0080(15) 0.0056(13)
C11 0.0316(19) 0.0175(16) 0.044(2) 0.0000(14) -0.0028(16) 0.0043(15)
C22 0.0301(19) 0.042(2) 0.0268(18) 0.0058(16) 0.0057(15) 0.0046(16)
C21 0.039(2) 0.0304(19) 0.0272(18) 0.0089(16) 0.0085(16) 0.0017(15)
C30 0.052(2) 0.0284(19) 0.0219(17) 0.0120(17) 0.0075(16) 0.0019(15)
C28 0.039(2) 0.0179(16) 0.040(2) 0.0059(15) -0.0096(17) -0.0022(15)
C27 0.037(2) 0.0234(18) 0.038(2) 0.0033(15) 0.0023(17) 0.0128(15)
C18 0.039(2) 0.0259(18) 0.035(2) 0.0010(16) 0.0120(17) -0.0034(15)
C29 0.061(3) 0.036(2) 0.029(2) 0.019(2) 0.0048(19) -0.0078(17)
C14 0.040(2) 0.030(2) 0.045(2) 0.0011(17) 0.0044(18) -0.0055(18)
C12 0.060(3) 0.0144(18) 0.076(3) 0.0096(18) -0.031(3) -0.0068(19)
C17 0.047(3) 0.034(2) 0.053(3) 0.0067(19) 0.020(2) -0.0015(19)
C16 0.034(2) 0.042(2) 0.050(3) 0.0089(18) 0.0090(19) 0.012(2)
C15 0.038(2) 0.036(2) 0.054(3) 0.0011(18) -0.006(2) -0.005(2)

loop_
_atom_type_symbol
_atom_type_scat_dispersion_real
_atom_type_scat_dispersion_imag
_atom_type_scat_Cromer_Mann_a1
_atom_type_scat_Cromer_Mann_a2
_atom_type_scat_Cromer_Mann_a3
_atom_type_scat_Cromer_Mann_a4
_atom_type_scat_Cromer_Mann_b1
_atom_type_scat_Cromer_Mann_b2
_atom_type_scat_Cromer_Mann_b3
_atom_type_scat_Cromer_Mann_b4
_atom_type_scat_Cromer_Mann_c
_atom_type_scat_source
_atom_type_scat_dispersion_source
C 0.01920 0.00962 2.31000 1.02000 1.58860 0.86500 20.84390 10.20750 0.56870 51.65120 0.215599998832 'International Tables Volume C Table 6.1.1.4 (pp. 500-502)' 'Henke, Gullikson and Davis, At. Data and Nucl. Data Tables, 1993, 54, 2'
Cl 0.36843 0.69943 11.46040 7.19640 6.25560 1.64550 0.01040 1.16620 18.51940 47.77840 -9.55739974976 'International Tables Volume C Table 6.1.1.4 (pp. 500-502)' 'Henke, Gullikson and Davis, At. Data and Nucl. Data Tables, 1993, 54, 2'
H 0.00000 0.00000 0.49300 0.32291 0.14019 0.04081 10.51090 26.12570 3.14236 57.79970 0.0030380000826 'International Tables Volume C Table 6.1.1.4 (pp. 500-502)' 'Henke, Gullikson and Davis, At. Data and Nucl. Data Tables, 1993, 54, 2'
O 0.05239 0.03377 3.04850 2.28680 1.54630 0.86700 13.27710 5.70110 0.32390 32.90890 0.250800013542 'International Tables Volume C Table 6.1.1.4 (pp. 500-502)' 'Henke, Gullikson and Davis, At. Data and Nucl. Data Tables, 1993, 54, 2'
N 0.03256 0.01839 12.21260 3.13220 2.01250 1.16630 0.00570 9.89330 28.99750 0.58260 -11.5290002823 'International Tables Volume C Table 6.1.1.4 (pp. 500-502)' 'Henke, Gullikson and Davis, At. Data and Nucl. Data Tables, 1993, 54, 2'
P 0.30360 0.43703 6.43450 4.17910 1.78000 1.49080 1.90670 27.15700 0.52600 68.16450 1.11489999294 'International Tables Volume C Table 6.1.1.4 (pp. 500-502)' 'Henke, Gullikson and Davis, At. Data and Nucl. Data Tables, 1993, 54, 2'

loop_
_geom_angle_atom_site_label_1
_geom_angle_atom_site_label_2
_geom_angle_atom_site_label_3
_geom_angle
C25 P1 O1 113.36(15)
C19 P1 O1 111.68(15)
C19 P1 C25 108.86(15)
C1 P1 O1 108.76(14)
C1 P1 C25 107.73(15)
C1 P1 C19 106.11(15)
C8 N1 H1 125.39(18)
C1 N1 H1 125.39(18)
C1 N1 C8 109.2(3)
C3 C8 N1 108.1(3)
C7 C8 N1 129.5(3)
C7 C8 C3 122.4(3)
C26 C25 P1 120.9(3)
C30 C25 P1 119.9(3)
C30 C25 C26 118.6(3)
C24 C19 P1 125.0(3)
C20 C19 P1 116.1(3)
C20 C19 C24 118.8(3)
C2 C3 C8 107.0(3)
C4 C3 C8 118.9(3)
C4 C3 C2 134.1(3)
C1 C2 C3 106.3(3)
C9 C2 C3 126.8(3)
C9 C2 C1 127.0(3)
H24 C24 C19 120.0(2)
C23 C24 C19 120.0(3)
C23 C24 H24 120.0(2)
H4 C4 C3 121.32(19)
C5 C4 C3 117.4(3)
C5 C4 H4 121.3(2)
N1 C1 P1 117.7(2)
C2 C1 P1 132.7(2)
C2 C1 N1 109.4(3)
H9 C9 C2 106.46(17)
C13 C9 C2 110.0(3)
C13 C9 H9 106.46(18)
C10 C9 C2 112.3(3)
C10 C9 H9 106.46(18)
C10 C9 C13 114.6(3)
H26 C26 C25 119.7(2)
C27 C26 C25 120.6(3)
C27 C26 H26 119.7(2)
C18 C13 C9 117.6(3)
C14 C13 C9 124.6(3)
C14 C13 C18 117.8(4)
H20 C20 C19 119.7(2)
C21 C20 C19 120.5(3)
C21 C20 H20 119.7(2)
H10a C10 C9 108.65(17)
H10b C10 C9 108.65(18)
H10b C10 H10a 107.6
C11 C10 C9 114.5(3)
C11 C10 H10a 108.6(2)
C11 C10 H10b 108.6(2)
H7 C7 C8 121.2(2)
C6 C7 C8 117.5(3)
C6 C7 H7 121.2(2)
C4 C5 Cl1 119.3(3)
C6 C5 Cl1 117.3(3)
C6 C5 C4 123.4(3)
H23 C23 C24 119.8(2)
C22 C23 C24 120.4(3)
C22 C23 H23 119.8(2)
C5 C6 C7 120.4(3)
H6 C6 C7 119.8(2)
H6 C6 C5 119.8(2)
H11a C11 C10 109.2(2)
H11b C11 C10 109.2(2)
H11b C11 H11a 107.9
C12 C11 C10 112.1(4)
C12 C11 H11a 109.2(2)
C12 C11 H11b 109.2(2)
H22 C22 C23 120.0(2)
C21 C22 C23 120.0(4)
C21 C22 H22 120.0(2)
C22 C21 C20 120.2(4)
H21 C21 C20 119.9(2)
H21 C21 C22 119.9(2)
H30 C30 C25 119.8(2)
C29 C30 C25 120.4(4)
C29 C30 H30 119.8(2)
C27 C28 H28 120.0(2)
C29 C28 H28 120.0(2)
C29 C28 C27 120.0(4)
C28 C27 C26 119.9(4)
H27 C27 C26 120.1(2)
H27 C27 C28 120.1(2)
H18 C18 C13 119.2(2)
C17 C18 C13 121.7(4)
C17 C18 H18 119.2(3)
C28 C29 C30 120.4(4)
H29 C29 C30 119.8(2)
H29 C29 C28 119.8(2)
H14 C14 C13 119.5(2)
C15 C14 C13 120.9(4)
C15 C14 H14 119.5(3)
H12a C12 C11 109.5
H12b C12 C11 109.5
H12b C12 H12a 109.5
H12c C12 C11 109.5
H12c C12 H12a 109.5
H12c C12 H12b 109.5
H17 C17 C18 120.0(3)
C16 C17 C18 120.0(4)
C16 C17 H17 120.0(3)
H16 C16 C17 120.0(3)
C15 C16 C17 120.1(4)
C15 C16 H16 120.0(3)
C16 C15 C14 119.6(4)
H15 C15 C14 120.2(3)
H15 C15 C16 120.2(3)

loop_
_geom_bond_atom_site_label_1
_geom_bond_atom_site_label_2
_geom_bond_distance
P1 O1 1.493(2)
P1 C25 1.800(3)
P1 C19 1.797(4)
P1 C1 1.796(3)
Cl1 C5 1.752(3)
N1 H1 0.8600
N1 C8 1.359(4)
N1 C1 1.380(4)
C8 C3 1.421(4)
C8 C7 1.402(4)
C25 C26 1.393(5)
C25 C30 1.396(5)
C19 C24 1.402(5)
C19 C20 1.404(5)
C3 C2 1.428(4)
C3 C4 1.417(4)
C2 C1 1.391(5)
C2 C9 1.509(4)
C24 H24 0.9300
C24 C23 1.386(5)
C4 H4 0.9300
C4 C5 1.372(5)
C9 H9 0.9800
C9 C13 1.525(5)
C9 C10 1.532(5)
C26 H26 0.9300
C26 C27 1.386(5)
C13 C18 1.417(5)
C13 C14 1.344(6)
C20 H20 0.9300
C20 C21 1.381(6)
C10 H10a 0.9700
C10 H10b 0.9700
C10 C11 1.499(5)
C7 H7 0.9300
C7 C6 1.376(5)
C5 C6 1.406(5)
C23 H23 0.9300
C23 C22 1.387(6)
C6 H6 0.9300
C11 H11a 0.9700
C11 H11b 0.9700
C11 C12 1.545(6)
C22 H22 0.9300
C22 C21 1.383(6)
C21 H21 0.9300
C30 H30 0.9300
C30 C29 1.378(5)
C28 H28 0.9300
C28 C27 1.379(6)
C28 C29 1.380(6)
C27 H27 0.9300
C18 H18 0.9300
C18 C17 1.353(6)
C29 H29 0.9300
C14 H14 0.9300
C14 C15 1.386(6)
C12 H12a 0.9600
C12 H12b 0.9600
C12 H12c 0.9600
C17 H17 0.9300
C17 C16 1.342(7)
C16 H16 0.9300
C16 C15 1.398(7)
C15 H15 0.9300
